data_2228312
loop_
_publ_author_name
'Lima, Carlos F.'
'Gomes, Ligia R.'
'Santos, Lu\'is M. N. B. F.'
'Low, John Nicolson'

_publ_section_title
;
 4-(1-Naphthyl)benzonitrile
;
_journal_coeditor_code FL2322
_journal_issue 12
_journal_name_full 'Acta Crystallographica Section E'
_journal_page_first o3289
_journal_paper_doi 10.1107/S1600536810042108
_journal_volume 66
_journal_year 2010
_chemical_formula_iupac 'C17 H11 N1'
_chemical_formula_moiety 'C17 H11 N1'
_chemical_formula_sum 'C17 H11 N'
_chemical_formula_weight 229.27
_chemical_name_systematic
;
4-(1-Naphthyl)benzonitrile
;
_space_group_IT_number 2
_symmetry_cell_setting triclinic
_symmetry_space_group_name_Hall '-P 1'
_symmetry_space_group_name_H-M 'P -1'
_atom_sites_solution_hydrogens geom
_atom_sites_solution_primary direct
_atom_sites_solution_secondary difmap
_audit_creation_method SHELXL-97
_cell_angle_alpha 71.237(2)
_cell_angle_beta 89.981(2)
_cell_angle_gamma 87.647(2)
_cell_formula_units_Z 4
_cell_length_a 7.3387(3)
_cell_length_b 11.3461(5)
_cell_length_c 15.5804(7)
_cell_measurement_reflns_used 414
_cell_measurement_temperature 150(2)
_cell_measurement_theta_max 29.89
_cell_measurement_theta_min 1.38
_cell_volume 1227.22(9)
_computing_cell_refinement 'APEX2 and SAINT (Bruker, 2004)'
_computing_data_collection 'APEX2 (Bruker, 2004)'
_computing_data_reduction 'SAINT (Bruker, 2004)'
_computing_molecular_graphics 'PLATON (Spek, 2009)'
_computing_publication_material 'SHELXL97 (Sheldrick, 2008)'
_computing_structure_refinement
;
SHELXL97 (Sheldrick, 2008) and OSCAIL (McArdle <i>et al.</i>,
2004)
;
_computing_structure_solution 'SHELXS97 (Sheldrick, 2008)'
_diffrn_ambient_temperature 150(2)
_diffrn_detector_area_resol_mean 8.33
_diffrn_measured_fraction_theta_full 0.991
_diffrn_measured_fraction_theta_max 0.987
_diffrn_measurement_device_type 'Bruker SMART APEX'
_diffrn_measurement_method \w
_diffrn_radiation_monochromator graphite
_diffrn_radiation_source 'fine-focus sealed tube'
_diffrn_radiation_type MoK\a
_diffrn_radiation_wavelength 0.71073
_diffrn_reflns_av_R_equivalents 0.0286
_diffrn_reflns_av_sigmaI/netI 0.0429
_diffrn_reflns_limit_h_max 8
_diffrn_reflns_limit_h_min -10
_diffrn_reflns_limit_k_max 16
_diffrn_reflns_limit_k_min -16
_diffrn_reflns_limit_l_max 22
_diffrn_reflns_limit_l_min -22
_diffrn_reflns_number 17670
_diffrn_reflns_theta_full 25.00
_diffrn_reflns_theta_max 30.58
_diffrn_reflns_theta_min 1.38
_exptl_absorpt_coefficient_mu 0.072
_exptl_absorpt_correction_T_max 0.9957
_exptl_absorpt_correction_T_min 0.9716
_exptl_absorpt_correction_type multi-scan
_exptl_absorpt_process_details '(SADABS; Bruker, 2004)'
_exptl_crystal_colour white
_exptl_crystal_density_diffrn 1.241
_exptl_crystal_density_method 'not measured'
_exptl_crystal_description plate
_exptl_crystal_F_000 480
_exptl_crystal_size_max 0.40
_exptl_crystal_size_mid 0.18
_exptl_crystal_size_min 0.06
_refine_diff_density_max 0.291
_refine_diff_density_min -0.262
_refine_ls_extinction_method none
_refine_ls_goodness_of_fit_ref 1.021
_refine_ls_hydrogen_treatment constr
_refine_ls_matrix_type full
_refine_ls_number_parameters 325
_refine_ls_number_reflns 7450
_refine_ls_number_restraints 0
_refine_ls_restrained_S_all 1.021
_refine_ls_R_factor_all 0.0777
_refine_ls_R_factor_gt 0.0491
_refine_ls_shift/su_max 0.001
_refine_ls_shift/su_mean 0.000
_refine_ls_structure_factor_coef Fsqd
_refine_ls_weighting_details 'calc w=1/[\s^2^(Fo^2^)+(0.0657P)^2^+0.1709P] where P=(Fo^2^+2Fc^2^)/3'
_refine_ls_weighting_scheme calc
_refine_ls_wR_factor_gt 0.1180
_refine_ls_wR_factor_ref 0.1347
_reflns_number_gt 5228
_reflns_number_total 7450
_reflns_threshold_expression I>2sigma(I)
_cod_data_source_file fl2322.cif
_cod_data_source_block I
_cod_original_formula_sum 'C17 H11 N '
_cod_database_code 2228312
_cod_database_fobs_code 2228312

loop_
_symmetry_equiv_pos_as_xyz
'x, y, z'
'-x, -y, -z'

loop_
_atom_site_type_symbol
_atom_site_label
_atom_site_fract_x
_atom_site_fract_y
_atom_site_fract_z
_atom_site_U_iso_or_equiv
_atom_site_adp_type
_atom_site_calc_flag
_atom_site_refinement_flags
_atom_site_occupancy
_atom_site_disorder_assembly
_atom_site_disorder_group
C C11 0.14757(16) 0.76418(10) 0.38598(8) 0.0221(2) Uani d . 1 . .
C C12 0.19777(17) 0.70862(11) 0.32255(8) 0.0269(3) Uani d . 1 . .
H H12 0.1340 0.6389 0.3194 0.032 Uiso calc R 1 . .
C C13 0.34105(18) 0.75237(12) 0.26217(8) 0.0299(3) Uani d . 1 . .
H H13 0.3747 0.7109 0.2200 0.036 Uiso calc R 1 . .
C C14 0.43179(17) 0.85400(12) 0.26389(8) 0.0286(3) Uani d . 1 . .
H H14 0.5284 0.8831 0.2229 0.034 Uiso calc R 1 . .
C C15 0.47043(18) 1.02562(12) 0.32668(9) 0.0309(3) Uani d . 1 . .
H H15 0.5666 1.0554 0.2856 0.037 Uiso calc R 1 . .
C C16 0.41930(19) 1.08849(13) 0.38456(10) 0.0336(3) Uani d . 1 . .
H H16 0.4788 1.1619 0.3832 0.040 Uiso calc R 1 . .
C C17 0.27844(18) 1.04476(12) 0.44638(9) 0.0310(3) Uani d . 1 . .
H H17 0.2432 1.0889 0.4866 0.037 Uiso calc R 1 . .
C C18 0.19164(17) 0.93904(11) 0.44906(8) 0.0255(3) Uani d . 1 . .
H H18 0.0974 0.9104 0.4916 0.031 Uiso calc R 1 . .
C C19 0.24048(15) 0.87157(10) 0.38918(8) 0.0217(2) Uani d . 1 . .
C C110 0.38284(16) 0.91668(11) 0.32656(8) 0.0241(2) Uani d . 1 . .
C C111 -0.00642(16) 0.71497(10) 0.44700(8) 0.0222(2) Uani d . 1 . .
C C112 0.01541(17) 0.67331(11) 0.54144(8) 0.0261(3) Uani d . 1 . .
H H112 0.1317 0.6760 0.5674 0.031 Uiso calc R 1 . .
C C113 -0.12902(17) 0.62850(11) 0.59737(8) 0.0269(3) Uani d . 1 . .
H H113 -0.1125 0.6014 0.6613 0.032 Uiso calc R 1 . .
C C114 -0.29969(16) 0.62316(11) 0.55959(8) 0.0240(2) Uani d . 1 . .
C C115 -0.32370(17) 0.66236(12) 0.46573(8) 0.0274(3) Uani d . 1 . .
H H115 -0.4395 0.6579 0.4399 0.033 Uiso calc R 1 . .
C C116 -0.17772(17) 0.70781(12) 0.41035(8) 0.0269(3) Uani d . 1 . .
H H116 -0.1943 0.7346 0.3464 0.032 Uiso calc R 1 . .
C C41 -0.45145(17) 0.57807(11) 0.61786(8) 0.0266(3) Uani d . 1 . .
N N41 -0.57332(16) 0.54308(11) 0.66387(8) 0.0347(3) Uani d . 1 . .
C C21 0.60833(16) 0.24602(11) 1.10821(8) 0.0226(2) Uani d . 1 . .
C C22 0.64704(17) 0.30616(11) 1.16966(8) 0.0271(3) Uani d . 1 . .
H H22 0.5713 0.3754 1.1711 0.032 Uiso calc R 1 . .
C C23 0.79668(18) 0.26710(12) 1.23036(9) 0.0302(3) Uani d . 1 . .
H H23 0.8229 0.3116 1.2708 0.036 Uiso calc R 1 . .
C C24 0.90385(17) 0.16564(12) 1.23120(8) 0.0291(3) Uani d . 1 . .
H H24 1.0043 0.1398 1.2724 0.035 Uiso calc R 1 . .
C C25 0.97139(17) -0.01063(12) 1.17380(9) 0.0308(3) Uani d . 1 . .
H H25 1.0713 -0.0375 1.2152 0.037 Uiso calc R 1 . .
C C26 0.93146(18) -0.07747(12) 1.11799(9) 0.0333(3) Uani d . 1 . .
H H26 1.0023 -0.1508 1.1213 0.040 Uiso calc R 1 . .
C C27 0.78535(18) -0.03792(12) 1.05543(9) 0.0299(3) Uani d . 1 . .
H H27 0.7582 -0.0848 1.0167 0.036 Uiso calc R 1 . .
C C28 0.68220(16) 0.06749(11) 1.05006(8) 0.0251(2) Uani d . 1 . .
H H28 0.5848 0.0934 1.0071 0.030 Uiso calc R 1 . .
C C29 0.71839(16) 0.13901(11) 1.10776(8) 0.0221(2) Uani d . 1 . .
C C210 0.86654(16) 0.09829(11) 1.17107(8) 0.0245(2) Uani d . 1 . .
C C211 0.44769(16) 0.29091(10) 1.04619(8) 0.0221(2) Uani d . 1 . .
C C212 0.46649(17) 0.33005(11) 0.95198(8) 0.0256(2) Uani d . 1 . .
H H212 0.5839 0.3271 0.9268 0.031 Uiso calc R 1 . .
C C213 0.31684(17) 0.37292(11) 0.89494(8) 0.0255(2) Uani d . 1 . .
H H213 0.3310 0.3987 0.8310 0.031 Uiso calc R 1 . .
C C214 0.14495(17) 0.37801(10) 0.93206(8) 0.0234(2) Uani d . 1 . .
C C215 0.12375(17) 0.34016(12) 1.02594(8) 0.0264(3) Uani d . 1 . .
H H215 0.0066 0.3440 1.0511 0.032 Uiso calc R 1 . .
C C216 0.27502(17) 0.29704(11) 1.08210(8) 0.0262(3) Uani d . 1 . .
H H216 0.2608 0.2713 1.1460 0.031 Uiso calc R 1 . .
C C42 -0.01204(17) 0.42267(11) 0.87356(8) 0.0260(3) Uani d . 1 . .
N N42 -0.13766(16) 0.45805(11) 0.82711(8) 0.0352(3) Uani d . 1 . .

loop_
_atom_site_aniso_label
_atom_site_aniso_U_11
_atom_site_aniso_U_22
_atom_site_aniso_U_33
_atom_site_aniso_U_12
_atom_site_aniso_U_13
_atom_site_aniso_U_23
C11 0.0239(5) 0.0214(5) 0.0193(5) 0.0010(4) 0.0004(4) -0.0047(4)
C12 0.0319(6) 0.0242(6) 0.0249(6) 0.0016(5) 0.0000(5) -0.0087(5)
C13 0.0358(7) 0.0313(7) 0.0235(6) 0.0072(5) 0.0024(5) -0.0112(5)
C14 0.0270(6) 0.0335(7) 0.0221(6) 0.0040(5) 0.0053(5) -0.0050(5)
C15 0.0267(6) 0.0303(7) 0.0320(7) -0.0046(5) 0.0050(5) -0.0047(5)
C16 0.0328(7) 0.0277(7) 0.0409(8) -0.0076(5) 0.0030(6) -0.0110(6)
C17 0.0326(7) 0.0295(7) 0.0352(7) -0.0030(5) 0.0030(6) -0.0161(6)
C18 0.0253(6) 0.0263(6) 0.0257(6) -0.0025(5) 0.0038(5) -0.0091(5)
C19 0.0212(5) 0.0224(5) 0.0201(5) 0.0016(4) -0.0004(4) -0.0053(4)
C110 0.0221(5) 0.0257(6) 0.0217(6) 0.0014(4) 0.0009(4) -0.0041(5)
C111 0.0253(6) 0.0193(5) 0.0215(5) -0.0015(4) 0.0009(4) -0.0057(4)
C112 0.0257(6) 0.0282(6) 0.0220(6) -0.0038(5) -0.0032(5) -0.0042(5)
C113 0.0304(6) 0.0274(6) 0.0200(6) -0.0032(5) -0.0016(5) -0.0035(5)
C114 0.0261(6) 0.0201(5) 0.0250(6) -0.0026(4) 0.0024(5) -0.0059(5)
C115 0.0252(6) 0.0303(6) 0.0268(6) -0.0033(5) -0.0030(5) -0.0089(5)
C116 0.0292(6) 0.0305(6) 0.0204(6) -0.0017(5) -0.0029(5) -0.0073(5)
C41 0.0280(6) 0.0247(6) 0.0261(6) -0.0014(5) -0.0005(5) -0.0067(5)
N41 0.0327(6) 0.0354(6) 0.0344(6) -0.0034(5) 0.0042(5) -0.0089(5)
C21 0.0239(5) 0.0225(6) 0.0202(5) -0.0044(4) 0.0023(4) -0.0050(4)
C22 0.0316(6) 0.0248(6) 0.0260(6) -0.0052(5) 0.0025(5) -0.0094(5)
C23 0.0350(7) 0.0338(7) 0.0245(6) -0.0108(5) 0.0014(5) -0.0122(5)
C24 0.0268(6) 0.0353(7) 0.0235(6) -0.0074(5) -0.0025(5) -0.0064(5)
C25 0.0255(6) 0.0322(7) 0.0299(7) 0.0016(5) -0.0014(5) -0.0038(5)
C26 0.0317(7) 0.0291(7) 0.0375(7) 0.0058(5) 0.0014(6) -0.0092(6)
C27 0.0307(6) 0.0289(6) 0.0323(7) -0.0004(5) 0.0022(5) -0.0130(5)
C28 0.0242(6) 0.0266(6) 0.0252(6) -0.0022(5) 0.0005(5) -0.0092(5)
C29 0.0217(5) 0.0232(6) 0.0199(5) -0.0038(4) 0.0024(4) -0.0047(4)
C210 0.0220(5) 0.0272(6) 0.0217(6) -0.0053(5) 0.0019(5) -0.0034(5)
C211 0.0253(6) 0.0199(5) 0.0215(6) -0.0019(4) 0.0019(4) -0.0071(4)
C212 0.0251(6) 0.0271(6) 0.0235(6) -0.0019(5) 0.0053(5) -0.0066(5)
C213 0.0305(6) 0.0252(6) 0.0195(5) -0.0021(5) 0.0034(5) -0.0055(5)
C214 0.0280(6) 0.0193(5) 0.0221(6) -0.0017(4) -0.0002(5) -0.0056(4)
C215 0.0244(6) 0.0296(6) 0.0241(6) -0.0003(5) 0.0050(5) -0.0074(5)
C216 0.0295(6) 0.0288(6) 0.0188(5) -0.0001(5) 0.0034(5) -0.0057(5)
C42 0.0309(6) 0.0250(6) 0.0215(6) -0.0028(5) 0.0030(5) -0.0063(5)
N42 0.0352(6) 0.0409(7) 0.0275(6) -0.0007(5) -0.0019(5) -0.0085(5)

loop_
_atom_type_symbol
_atom_type_description
_atom_type_scat_dispersion_real
_atom_type_scat_dispersion_imag
_atom_type_scat_source
C C 0.0033 0.0016 'International Tables Vol C Tables 4.2.6.8 and 6.1.1.4'
H H 0.0000 0.0000 'International Tables Vol C Tables 4.2.6.8 and 6.1.1.4'
N N 0.0061 0.0033 'International Tables Vol C Tables 4.2.6.8 and 6.1.1.4'
O O 0.0106 0.0060 'International Tables Vol C Tables 4.2.6.8 and 6.1.1.4'

loop_
_geom_angle_atom_site_label_1
_geom_angle_atom_site_label_2
_geom_angle_atom_site_label_3
_geom_angle_site_symmetry_1
_geom_angle_site_symmetry_3
_geom_angle
_geom_angle_publ_flag
C12 C11 C19 . . 119.21(11) ?
C12 C11 C111 . . 119.27(11) ?
C19 C11 C111 . . 121.47(10) ?
C11 C12 C13 . . 121.72(12) ?
C11 C12 H12 . . 119.1 ?
C13 C12 H12 . . 119.1 ?
C14 C13 C12 . . 120.26(11) ?
C14 C13 H13 . . 119.9 ?
C12 C13 H13 . . 119.9 ?
C13 C14 C110 . . 120.38(12) ?
C13 C14 H14 . . 119.8 ?
C110 C14 H14 . . 119.8 ?
C16 C15 C110 . . 121.25(13) ?
C16 C15 H15 . . 119.4 ?
C110 C15 H15 . . 119.4 ?
C15 C16 C17 . . 119.98(12) ?
C15 C16 H16 . . 120.0 ?
C17 C16 H16 . . 120.0 ?
C18 C17 C16 . . 120.56(12) ?
C18 C17 H17 . . 119.7 ?
C16 C17 H17 . . 119.7 ?
C17 C18 C19 . . 121.00(12) ?
C17 C18 H18 . . 119.5 ?
C19 C18 H18 . . 119.5 ?
C18 C19 C110 . . 118.11(11) ?
C18 C19 C11 . . 123.17(11) ?
C110 C19 C11 . . 118.65(10) ?
C15 C110 C14 . . 121.12(12) ?
C15 C110 C19 . . 119.10(11) ?
C14 C110 C19 . . 119.76(11) ?
C116 C111 C112 . . 118.44(11) ?
C116 C111 C11 . . 119.89(10) ?
C112 C111 C11 . . 121.66(10) ?
C113 C112 C111 . . 121.08(11) ?
C113 C112 H112 . . 119.5 ?
C111 C112 H112 . . 119.5 ?
C112 C113 C114 . . 119.70(11) ?
C112 C113 H113 . . 120.1 ?
C114 C113 H113 . . 120.1 ?
C115 C114 C113 . . 120.15(12) ?
C115 C114 C41 . . 120.03(11) ?
C113 C114 C41 . . 119.82(11) ?
C116 C115 C114 . . 119.55(11) ?
C116 C115 H115 . . 120.2 ?
C114 C115 H115 . . 120.2 ?
C115 C116 C111 . . 121.07(11) ?
C115 C116 H116 . . 119.5 ?
C111 C116 H116 . . 119.5 ?
N41 C41 C114 . . 179.38(15) ?
C22 C21 C29 . . 119.52(10) ?
C22 C21 C211 . . 119.00(10) ?
C29 C21 C211 . . 121.43(10) ?
C21 C22 C23 . . 121.39(11) ?
C21 C22 H22 . . 119.3 ?
C23 C22 H22 . . 119.3 ?
C24 C23 C22 . . 120.24(11) ?
C24 C23 H23 . . 119.9 ?
C22 C23 H23 . . 119.9 ?
C23 C24 C210 . . 120.54(11) ?
C23 C24 H24 . . 119.7 ?
C210 C24 H24 . . 119.7 ?
C26 C25 C210 . . 121.17(11) ?
C26 C25 H25 . . 119.4 ?
C210 C25 H25 . . 119.4 ?
C25 C26 C27 . . 120.08(11) ?
C25 C26 H26 . . 120.0 ?
C27 C26 H26 . . 120.0 ?
C28 C27 C26 . . 120.48(12) ?
C28 C27 H27 . . 119.8 ?
C26 C27 H27 . . 119.8 ?
C27 C28 C29 . . 121.11(11) ?
C27 C28 H28 . . 119.4 ?
C29 C28 H28 . . 119.4 ?
C28 C29 C210 . . 118.10(10) ?
C28 C29 C21 . . 123.21(10) ?
C210 C29 C21 . . 118.62(10) ?
C25 C210 C24 . . 121.30(11) ?
C25 C210 C29 . . 119.05(11) ?
C24 C210 C29 . . 119.64(11) ?
C216 C211 C212 . . 118.85(11) ?
C216 C211 C21 . . 119.74(10) ?
C212 C211 C21 . . 121.40(11) ?
C213 C212 C211 . . 120.99(11) ?
C213 C212 H212 . . 119.5 ?
C211 C212 H212 . . 119.5 ?
C212 C213 C214 . . 119.39(11) ?
C212 C213 H213 . . 120.3 ?
C214 C213 H213 . . 120.3 ?
C213 C214 C215 . . 120.43(11) ?
C213 C214 C42 . . 120.02(11) ?
C215 C214 C42 . . 119.55(11) ?
C216 C215 C214 . . 119.44(11) ?
C216 C215 H215 . . 120.3 ?
C214 C215 H215 . . 120.3 ?
C215 C216 C211 . . 120.91(11) ?
C215 C216 H216 . . 119.5 ?
C211 C216 H216 . . 119.5 ?
N42 C42 C214 . . 179.76(18) ?

loop_
_geom_bond_atom_site_label_1
_geom_bond_atom_site_label_2
_geom_bond_site_symmetry_2
_geom_bond_distance
_geom_bond_publ_flag
C11 C12 . 1.3753(16) ?
C11 C19 . 1.4351(16) ?
C11 C111 . 1.4840(17) ?
C12 C13 . 1.4067(18) ?
C12 H12 . 0.9500 ?
C13 C14 . 1.3627(19) ?
C13 H13 . 0.9500 ?
C14 C110 . 1.4190(17) ?
C14 H14 . 0.9500 ?
C15 C16 . 1.3618(19) ?
C15 C110 . 1.4170(18) ?
C15 H15 . 0.9500 ?
C16 C17 . 1.4059(19) ?
C16 H16 . 0.9500 ?
C17 C18 . 1.3700(18) ?
C17 H17 . 0.9500 ?
C18 C19 . 1.4219(16) ?
C18 H18 . 0.9500 ?
C19 C110 . 1.4239(17) ?
C111 C116 . 1.3970(16) ?
C111 C112 . 1.4003(16) ?
C112 C113 . 1.3784(18) ?
C112 H112 . 0.9500 ?
C113 C114 . 1.3959(17) ?
C113 H113 . 0.9500 ?
C114 C115 . 1.3938(17) ?
C114 C41 . 1.4400(18) ?
C115 C116 . 1.3845(18) ?
C115 H115 . 0.9500 ?
C116 H116 . 0.9500 ?
C41 N41 . 1.1477(17) ?
C21 C22 . 1.3782(16) ?
C21 C29 . 1.4323(16) ?
C21 C211 . 1.4892(15) ?
C22 C23 . 1.4099(17) ?
C22 H22 . 0.9500 ?
C23 C24 . 1.3638(18) ?
C23 H23 . 0.9500 ?
C24 C210 . 1.4194(17) ?
C24 H24 . 0.9500 ?
C25 C26 . 1.3638(19) ?
C25 C210 . 1.4175(17) ?
C25 H25 . 0.9500 ?
C26 C27 . 1.4074(18) ?
C26 H26 . 0.9500 ?
C27 C28 . 1.3681(16) ?
C27 H27 . 0.9500 ?
C28 C29 . 1.4228(16) ?
C28 H28 . 0.9500 ?
C29 C210 . 1.4264(15) ?
C211 C216 . 1.3932(17) ?
C211 C212 . 1.3987(16) ?
C212 C213 . 1.3824(16) ?
C212 H212 . 0.9500 ?
C213 C214 . 1.3944(17) ?
C213 H213 . 0.9500 ?
C214 C215 . 1.3961(17) ?
C214 C42 . 1.4390(16) ?
C215 C216 . 1.3849(16) ?
C215 H215 . 0.9500 ?
C216 H216 . 0.9500 ?
C42 N42 . 1.1480(16) ?

loop_
_geom_hbond_atom_site_label_D
_geom_hbond_atom_site_label_H
_geom_hbond_atom_site_label_A
_geom_hbond_site_symmetry_A
_geom_hbond_distance_DH
_geom_hbond_distance_HA
_geom_hbond_distance_DA
_geom_hbond_angle_DHA
_geom_hbond_publ_flag
C113 H113 N42 . 0.95 2.58 3.4804(17) 158 y
C14 H14 Cg6 1_564 0.95 2.99 3.9165(14) 165 y
C15 H15 Cg5 1_564 0.95 2.51 3.4128(14) 160 y
C17 H17 Cg3 2_576 0.95 2.86 3.6648(15) 144 y
C25 H25 Cg1 1_646 0.95 2.52 3.4155(14) 158 y
C27 H27 Cg7 2_657 0.95 2.91 3.7205(15) 144 y
C115 H115 Cg1 1_455 0.95 2.81 3.5935(13) 141 y
C215 H215 Cg5 1_455 0.95 2.77 3.5740(13) 143 y

loop_
_geom_torsion_atom_site_label_1
_geom_torsion_atom_site_label_2
_geom_torsion_atom_site_label_3
_geom_torsion_atom_site_label_4
_geom_torsion_site_symmetry_1
_geom_torsion_site_symmetry_2
_geom_torsion_site_symmetry_3
_geom_torsion_site_symmetry_4
_geom_torsion
_geom_torsion_publ_flag
C19 C11 C12 C13 . . . . 1.65(17) ?
C111 C11 C12 C13 . . . . 179.14(10) ?
C11 C12 C13 C14 . . . . -1.52(18) ?
C12 C13 C14 C110 . . . . 0.03(18) ?
C110 C15 C16 C17 . . . . 0.7(2) ?
C15 C16 C17 C18 . . . . 0.0(2) ?
C16 C17 C18 C19 . . . . -0.49(19) ?
C17 C18 C19 C110 . . . . 0.27(17) ?
C17 C18 C19 C11 . . . . -176.63(11) ?
C12 C11 C19 C18 . . . . 176.55(11) ?
C111 C11 C19 C18 . . . . -0.88(17) ?
C12 C11 C19 C110 . . . . -0.34(16) ?
C111 C11 C19 C110 . . . . -177.77(10) ?
C16 C15 C110 C14 . . . . 177.62(12) ?
C16 C15 C110 C19 . . . . -0.89(18) ?
C13 C14 C110 C15 . . . . -177.25(11) ?
C13 C14 C110 C19 . . . . 1.25(17) ?
C18 C19 C110 C15 . . . . 0.40(16) ?
C11 C19 C110 C15 . . . . 177.45(10) ?
C18 C19 C110 C14 . . . . -178.13(10) ?
C11 C19 C110 C14 . . . . -1.08(16) ?
C12 C11 C111 C116 . . . . -56.88(15) ?
C19 C11 C111 C116 . . . . 120.55(12) ?
C12 C11 C111 C112 . . . . 122.22(12) ?
C19 C11 C111 C112 . . . . -60.36(15) ?
C116 C111 C112 C113 . . . . -1.28(18) ?
C11 C111 C112 C113 . . . . 179.61(11) ?
C111 C112 C113 C114 . . . . 0.66(18) ?
C112 C113 C114 C115 . . . . 0.34(18) ?
C112 C113 C114 C41 . . . . -179.11(11) ?
C113 C114 C115 C116 . . . . -0.69(18) ?
C41 C114 C115 C116 . . . . 178.75(11) ?
C114 C115 C116 C111 . . . . 0.05(18) ?
C112 C111 C116 C115 . . . . 0.92(18) ?
C11 C111 C116 C115 . . . . -179.96(11) ?
C29 C21 C22 C23 . . . . 2.10(19) ?
C211 C21 C22 C23 . . . . 179.58(12) ?
C21 C22 C23 C24 . . . . -2.0(2) ?
C22 C23 C24 C210 . . . . 0.1(2) ?
C210 C25 C26 C27 . . . . 0.8(2) ?
C25 C26 C27 C28 . . . . -0.1(2) ?
C26 C27 C28 C29 . . . . -0.6(2) ?
C27 C28 C29 C210 . . . . 0.50(18) ?
C27 C28 C29 C21 . . . . -176.45(12) ?
C22 C21 C29 C28 . . . . 176.52(12) ?
C211 C21 C29 C28 . . . . -0.89(18) ?
C22 C21 C29 C210 . . . . -0.41(18) ?
C211 C21 C29 C210 . . . . -177.83(11) ?
C26 C25 C210 C24 . . . . 177.80(13) ?
C26 C25 C210 C29 . . . . -0.9(2) ?
C23 C24 C210 C25 . . . . -177.11(13) ?
C23 C24 C210 C29 . . . . 1.55(19) ?
C28 C29 C210 C25 . . . . 0.21(18) ?
C21 C29 C210 C25 . . . . 177.31(11) ?
C28 C29 C210 C24 . . . . -178.48(11) ?
C21 C29 C210 C24 . . . . -1.38(18) ?
C22 C21 C211 C216 . . . . -57.00(16) ?
C29 C21 C211 C216 . . . . 120.43(13) ?
C22 C21 C211 C212 . . . . 121.53(13) ?
C29 C21 C211 C212 . . . . -61.03(16) ?
C216 C211 C212 C213 . . . . -0.71(18) ?
C21 C211 C212 C213 . . . . -179.26(11) ?
C211 C212 C213 C214 . . . . 0.49(18) ?
C212 C213 C214 C215 . . . . -0.03(18) ?
C212 C213 C214 C42 . . . . 179.87(11) ?
C213 C214 C215 C216 . . . . -0.20(18) ?
C42 C214 C215 C216 . . . . 179.90(11) ?
C214 C215 C216 C211 . . . . -0.03(19) ?
C212 C211 C216 C215 . . . . 0.47(18) ?
C21 C211 C216 C215 . . . . 179.05(11) ?
